data_4030708
loop_
_publ_author_name
'Hu, Huayou'
'Tian, Jiaxin'
'Liu, Yun'
'Liu, Yong'
'Shi, Fei'
'Wang, Xiang'
'Kan, Yuhe'
'Wang, Chao'

_publ_section_title
;
 Aza-Wacker-Type Reaction between Electron-Deficient Olefins and
 N-Alkylsulfonamides.
;
_journal_issue 5
_journal_name_full 'The Journal of organic chemistry'
_journal_page_first 2842
_journal_page_last 2847
_journal_paper_doi 10.1021/jo502823m
_journal_volume 80
_journal_year 2015
_chemical_formula_moiety 'C15 H19 N O2 S'
_chemical_formula_sum 'C15 H19 N O2 S'
_chemical_formula_weight 277.37
_chemical_name_systematic
; 
 1-tosyl-2,3,5,6,7,7a-hexahydro-1H-indole 
;
_space_group_IT_number 14
_symmetry_cell_setting monoclinic
_symmetry_space_group_name_Hall '-P 2ybc'
_symmetry_space_group_name_H-M 'P 1 21/c 1'
_atom_sites_solution_hydrogens geom
_atom_sites_solution_primary direct
_atom_sites_solution_secondary difmap
_audit_creation_method SHELXL-97
_cell_angle_alpha 90.00
_cell_angle_beta 106.033(2)
_cell_angle_gamma 90.00
_cell_formula_units_Z 4
_cell_length_a 12.3418(14)
_cell_length_b 12.5826(14)
_cell_length_c 9.6895(12)
_cell_measurement_reflns_used 4121
_cell_measurement_temperature 296(2)
_cell_measurement_theta_max 27.08
_cell_measurement_theta_min 2.36
_cell_volume 1446.2(3)
_computing_structure_refinement 'SHELXL-97 (Sheldrick, 2008)'
_computing_structure_solution 'SHELXS-97 (Sheldrick, 2008)'
_diffrn_ambient_temperature 296(2)
_diffrn_measured_fraction_theta_full 0.989
_diffrn_measured_fraction_theta_max 0.989
_diffrn_radiation_monochromator graphite
_diffrn_radiation_source 'fine-focus sealed tube'
_diffrn_radiation_type MoK\a
_diffrn_radiation_wavelength 0.71073
_diffrn_reflns_av_R_equivalents 0.0341
_diffrn_reflns_av_sigmaI/netI 0.0292
_diffrn_reflns_limit_h_max 15
_diffrn_reflns_limit_h_min -16
_diffrn_reflns_limit_k_max 16
_diffrn_reflns_limit_k_min -14
_diffrn_reflns_limit_l_max 12
_diffrn_reflns_limit_l_min -12
_diffrn_reflns_number 13401
_diffrn_reflns_theta_full 27.54
_diffrn_reflns_theta_max 27.54
_diffrn_reflns_theta_min 1.72
_exptl_absorpt_coefficient_mu 0.222
_exptl_absorpt_correction_T_max 0.9675
_exptl_absorpt_correction_T_min 0.9591
_exptl_absorpt_correction_type multi-scan
_exptl_absorpt_process_details 'SADABS (Bruker, 2000)'
_exptl_crystal_colour colorless
_exptl_crystal_density_diffrn 1.274
_exptl_crystal_density_method 'not measured'
_exptl_crystal_description block
_exptl_crystal_F_000 592
_exptl_crystal_size_max 0.19
_exptl_crystal_size_mid 0.16
_exptl_crystal_size_min 0.15
_refine_diff_density_max 0.242
_refine_diff_density_min -0.302
_refine_diff_density_rms 0.040
_refine_ls_extinction_method none
_refine_ls_goodness_of_fit_ref 1.005
_refine_ls_hydrogen_treatment constr
_refine_ls_matrix_type full
_refine_ls_number_parameters 246
_refine_ls_number_reflns 3294
_refine_ls_number_restraints 322
_refine_ls_restrained_S_all 1.020
_refine_ls_R_factor_all 0.0578
_refine_ls_R_factor_gt 0.0402
_refine_ls_shift/su_max 0.001
_refine_ls_shift/su_mean 0.000
_refine_ls_structure_factor_coef Fsqd
_refine_ls_weighting_details 'calc w=1/[\s^2^(Fo^2^)+(0.0257P)^2^+0.8275P] where P=(Fo^2^+2Fc^2^)/3'
_refine_ls_weighting_scheme calc
_refine_ls_wR_factor_gt 0.0881
_refine_ls_wR_factor_ref 0.0974
_reflns_number_gt 2526
_reflns_number_total 3294
_reflns_threshold_expression >2sigma(I)
_cod_data_source_file jo502823m_si_002.cif
_cod_data_source_block 1
_cod_depositor_comments
;
The following automatic conversions were performed:

'_symmetry_cell_setting' value 'Monoclinic' changed to 'monoclinic'
according to
/usr/data/users/saulius/crontab/automatic-downloads/rss-feeds/ACS/lib/dictionaries/cif_core.dic
dictionary named 'cif_core.dic' version 2.4.2 from 2011-04-26.

Automatic conversion script
Id: cif_fix_values 3008 2015-01-20 13:52:24Z robertas 

 Adding full bibliography for 4030707--4030708.cif.
;
_cod_original_sg_symbol_Hall '-P2ybc  '
_cod_original_sg_symbol_H-M 'P2(1)/c  '
_cod_database_code 4030708

loop_
_symmetry_equiv_pos_as_xyz
'x, y, z'
'-x, y+1/2, -z+1/2'
'-x, -y, -z'
'x, -y-1/2, z-1/2'

loop_
_atom_site_label
_atom_site_type_symbol
_atom_site_fract_x
_atom_site_fract_y
_atom_site_fract_z
_atom_site_U_iso_or_equiv
_atom_site_adp_type
_atom_site_occupancy
_atom_site_symmetry_multiplicity
_atom_site_calc_flag
_atom_site_refinement_flags
_atom_site_disorder_assembly
_atom_site_disorder_group
N1 N 0.26787(13) 0.87570(13) -0.04525(16) 0.0458(4) Uani 0.397(12) 1 d PDU A 1
C1 C 0.2757(10) 0.9533(11) -0.1554(15) 0.055(2) Uani 0.397(12) 1 d PDU A 1
H1A H 0.3067 0.9196 -0.2262 0.066 Uiso 0.397(12) 1 calc PR A 1
H1B H 0.3251 1.0113 -0.1117 0.066 Uiso 0.397(12) 1 calc PR A 1
C2 C 0.1606(8) 0.9946(9) -0.2256(13) 0.079(2) Uani 0.397(12) 1 d PDU A 1
H2A H 0.1427 0.9864 -0.3290 0.095 Uiso 0.397(12) 1 calc PR A 1
H2B H 0.1552 1.0692 -0.2034 0.095 Uiso 0.397(12) 1 calc PR A 1
C8 C 0.0826(9) 0.9299(10) -0.1665(14) 0.068(2) Uani 0.397(12) 1 d PDU A 1
C3 C -0.0250(9) 0.9041(9) -0.2279(13) 0.077(2) Uani 0.397(12) 1 d PDU A 1
H3A H -0.0627 0.9368 -0.3138 0.092 Uiso 0.397(12) 1 calc PR A 1
C4 C -0.0870(11) 0.8247(10) -0.1637(15) 0.077(2) Uani 0.397(12) 1 d PDU A 1
H4A H -0.1145 0.7690 -0.2340 0.093 Uiso 0.397(12) 1 calc PR A 1
H4B H -0.1525 0.8596 -0.1474 0.093 Uiso 0.397(12) 1 calc PR A 1
C5 C -0.0222(12) 0.7726(14) -0.0244(14) 0.076(2) Uani 0.397(12) 1 d PDU A 1
H5A H -0.0341 0.8125 0.0558 0.091 Uiso 0.397(12) 1 calc PR A 1
H5B H -0.0505 0.7011 -0.0201 0.091 Uiso 0.397(12) 1 calc PR A 1
C6 C 0.1021(11) 0.7678(11) -0.0116(13) 0.066(2) Uani 0.397(12) 1 d PDU A 1
H6A H 0.1415 0.7419 0.0833 0.080 Uiso 0.397(12) 1 calc PR A 1
H6B H 0.1147 0.7174 -0.0813 0.080 Uiso 0.397(12) 1 calc PR A 1
C7 C 0.1505(9) 0.8732(15) -0.035(2) 0.056(2) Uani 0.397(12) 1 d PDU A 1
H7A H 0.1487 0.9179 0.0471 0.067 Uiso 0.397(12) 1 calc PR A 1
N1' N 0.26787(13) 0.87570(13) -0.04525(16) 0.0458(4) Uani 0.603(12) 1 d PDU A 2
C1' C 0.2853(7) 0.9665(8) -0.1363(10) 0.0631(19) Uani 0.603(12) 1 d PDU A 2
H1'A H 0.3487 1.0099 -0.0853 0.076 Uiso 0.603(12) 1 calc PR A 2
H1'B H 0.2987 0.9412 -0.2247 0.076 Uiso 0.603(12) 1 calc PR A 2
C2' C 0.1799(5) 1.0266(5) -0.1656(9) 0.0745(15) Uani 0.603(12) 1 d PDU A 2
H2'A H 0.1584 1.0524 -0.2638 0.089 Uiso 0.603(12) 1 calc PR A 2
H2'B H 0.1882 1.0870 -0.1013 0.089 Uiso 0.603(12) 1 calc PR A 2
C8' C 0.0941(6) 0.9521(6) -0.1420(8) 0.0635(15) Uani 0.603(12) 1 d PDU A 2
C7' C 0.1522(6) 0.8739(9) -0.0289(12) 0.0508(13) Uani 0.603(12) 1 d PDU A 2
H7'A H 0.1522 0.8995 0.0666 0.061 Uiso 0.603(12) 1 calc PR A 2
C3' C -0.0146(6) 0.9436(7) -0.2141(8) 0.0768(17) Uani 0.603(12) 1 d PDU A 2
H3'A H -0.0450 0.9941 -0.2842 0.092 Uiso 0.603(12) 1 calc PR A 2
C4' C -0.0881(7) 0.8599(7) -0.1895(10) 0.083(2) Uani 0.603(12) 1 d PDU A 2
H4'A H -0.1138 0.8176 -0.2761 0.100 Uiso 0.603(12) 1 calc PR A 2
H4'B H -0.1538 0.8919 -0.1700 0.100 Uiso 0.603(12) 1 calc PR A 2
C5' C -0.0309(7) 0.7878(9) -0.0658(10) 0.0792(19) Uani 0.603(12) 1 d PDU A 2
H5'A H -0.0711 0.7207 -0.0758 0.095 Uiso 0.603(12) 1 calc PR A 2
H5'B H -0.0347 0.8203 0.0236 0.095 Uiso 0.603(12) 1 calc PR A 2
C6' C 0.0930(7) 0.7667(7) -0.0593(9) 0.0689(16) Uani 0.603(12) 1 d PDU A 2
H6'A H 0.1262 0.7164 0.0165 0.083 Uiso 0.603(12) 1 calc PR A 2
H6'B H 0.0990 0.7381 -0.1498 0.083 Uiso 0.603(12) 1 calc PR A 2
C9 C 0.36859(14) 0.94053(14) 0.22997(18) 0.0356(4) Uani 1 1 d . A .
C10 C 0.40861(15) 1.04304(15) 0.2237(2) 0.0430(4) Uani 1 1 d . . .
H10 H 0.4388 1.0629 0.1496 0.052 Uiso 1 1 calc R . .
C11 C 0.40291(16) 1.11481(15) 0.3288(2) 0.0458(4) Uani 1 1 d . . .
H11 H 0.4293 1.1836 0.3245 0.055 Uiso 1 1 calc R . .
C12 C 0.35880(15) 1.08708(15) 0.44086(19) 0.0425(4) Uani 1 1 d . . .
C13 C 0.32153(17) 0.98402(16) 0.4459(2) 0.0496(5) Uani 1 1 d . . .
H13 H 0.2931 0.9636 0.5214 0.060 Uiso 1 1 calc R . .
C14 C 0.32545(16) 0.91071(15) 0.3415(2) 0.0450(4) Uani 1 1 d . . .
H14 H 0.2993 0.8418 0.3462 0.054 Uiso 1 1 calc R . .
C15 C 0.3530(2) 1.16738(19) 0.5541(2) 0.0630(6) Uani 1 1 d . . .
H15A H 0.4146 1.2164 0.5674 0.094 Uiso 1 1 calc R . .
H15B H 0.3577 1.1314 0.6430 0.094 Uiso 1 1 calc R . .
H15C H 0.2830 1.2054 0.5241 0.094 Uiso 1 1 calc R . .
O1 O 0.47273(11) 0.86413(12) 0.05235(15) 0.0553(4) Uani 1 1 d . A .
O2 O 0.34857(12) 0.74597(10) 0.14465(15) 0.0525(4) Uani 1 1 d . A .
S1 S 0.37133(4) 0.84783(4) 0.09459(5) 0.04067(13) Uani 1 1 d . . .

loop_
_atom_site_aniso_label
_atom_site_aniso_U_11
_atom_site_aniso_U_22
_atom_site_aniso_U_33
_atom_site_aniso_U_23
_atom_site_aniso_U_13
_atom_site_aniso_U_12
N1 0.0451(9) 0.0536(9) 0.0403(8) -0.0002(7) 0.0141(7) 0.0029(7)
C1 0.066(4) 0.057(4) 0.045(4) 0.002(3) 0.023(3) 0.006(3)
C2 0.079(4) 0.081(4) 0.071(4) 0.016(3) 0.008(3) 0.004(3)
C8 0.059(3) 0.070(4) 0.069(4) 0.004(3) 0.007(3) 0.017(3)
C3 0.062(4) 0.078(5) 0.078(4) 0.004(4) 0.001(3) 0.009(4)
C4 0.051(3) 0.095(5) 0.080(4) 0.009(4) 0.007(3) -0.001(4)
C5 0.051(4) 0.097(4) 0.074(5) 0.012(4) 0.009(4) -0.001(3)
C6 0.048(3) 0.081(3) 0.068(4) 0.014(4) 0.011(4) -0.009(3)
C7 0.046(3) 0.067(3) 0.055(3) -0.004(3) 0.013(3) 0.004(3)
N1' 0.0451(9) 0.0536(9) 0.0403(8) -0.0002(7) 0.0141(7) 0.0029(7)
C1' 0.072(3) 0.067(3) 0.044(3) 0.014(3) 0.006(2) -0.007(2)
C2' 0.080(3) 0.064(3) 0.076(3) 0.015(2) 0.014(3) 0.017(2)
C8' 0.056(2) 0.070(3) 0.061(3) -0.005(2) 0.010(2) 0.020(2)
C7' 0.043(2) 0.062(2) 0.048(2) -0.010(2) 0.015(2) 0.005(2)
C3' 0.059(3) 0.083(4) 0.078(3) -0.003(3) 0.002(2) 0.022(3)
C4' 0.052(3) 0.105(5) 0.082(4) -0.010(4) 0.000(3) 0.015(3)
C5' 0.046(3) 0.100(4) 0.086(5) 0.004(4) 0.009(3) -0.010(3)
C6' 0.049(2) 0.073(3) 0.078(4) -0.006(3) 0.006(3) -0.002(2)
C9 0.0336(9) 0.0362(9) 0.0371(9) 0.0024(7) 0.0096(7) 0.0018(7)
C10 0.0430(10) 0.0440(10) 0.0458(10) 0.0038(8) 0.0188(8) -0.0056(8)
C11 0.0441(11) 0.0393(10) 0.0535(11) -0.0018(8) 0.0122(9) -0.0085(8)
C12 0.0383(10) 0.0476(11) 0.0381(9) -0.0038(8) 0.0048(8) 0.0025(8)
C13 0.0618(13) 0.0516(12) 0.0405(10) 0.0043(9) 0.0227(9) -0.0019(10)
C14 0.0539(11) 0.0376(10) 0.0463(10) 0.0057(8) 0.0187(9) -0.0048(8)
C15 0.0682(15) 0.0638(14) 0.0557(12) -0.0161(11) 0.0149(11) -0.0004(11)
O1 0.0461(8) 0.0641(9) 0.0631(9) -0.0017(7) 0.0274(7) 0.0066(7)
O2 0.0623(9) 0.0353(7) 0.0618(8) 0.0016(6) 0.0205(7) 0.0041(6)
S1 0.0403(2) 0.0394(2) 0.0443(2) -0.00039(19) 0.01496(19) 0.0059(2)

loop_
_atom_type_symbol
_atom_type_description
_atom_type_scat_dispersion_real
_atom_type_scat_dispersion_imag
_atom_type_scat_source
C C 0.0033 0.0016 'International Tables Vol C Tables 4.2.6.8 and 6.1.1.4'
H H 0.0000 0.0000 'International Tables Vol C Tables 4.2.6.8 and 6.1.1.4'
N N 0.0061 0.0033 'International Tables Vol C Tables 4.2.6.8 and 6.1.1.4'
O O 0.0106 0.0060 'International Tables Vol C Tables 4.2.6.8 and 6.1.1.4'
S S 0.1246 0.1234 'International Tables Vol C Tables 4.2.6.8 and 6.1.1.4'

loop_
_geom_angle_atom_site_label_1
_geom_angle_atom_site_label_2
_geom_angle_atom_site_label_3
_geom_angle
C1 N1 C7 108.9(7)
C1 N1 S1 123.8(5)
C7 N1 S1 119.9(6)
N1 C1 C2 108.5(7)
N1 C1 H1A 110.0
C2 C1 H1A 110.0
N1 C1 H1B 110.0
C2 C1 H1B 110.0
H1A C1 H1B 108.4
C1 C2 C8 105.6(7)
C1 C2 H2A 110.6
C8 C2 H2A 110.6
C1 C2 H2B 110.6
C8 C2 H2B 110.6
H2A C2 H2B 108.7
C3 C8 C2 129.0(9)
C3 C8 C7 121.1(9)
C2 C8 C7 108.5(8)
C8 C3 C4 122.5(10)
C8 C3 H3A 118.7
C4 C3 H3A 118.7
C3 C4 C5 117.0(10)
C3 C4 H4A 108.0
C5 C4 H4A 108.0
C3 C4 H4B 108.0
C5 C4 H4B 108.0
H4A C4 H4B 107.3
C6 C5 C4 111.5(9)
C6 C5 H5A 109.3
C4 C5 H5A 109.3
C6 C5 H5B 109.3
C4 C5 H5B 109.3
H5A C5 H5B 108.0
C7 C6 C5 113.1(10)
C7 C6 H6A 109.0
C5 C6 H6A 109.0
C7 C6 H6B 109.0
C5 C6 H6B 109.0
H6A C6 H6B 107.8
N1 C7 C8 105.2(9)
N1 C7 C6 117.9(13)
C8 C7 C6 113.4(11)
N1 C7 H7A 106.5
C8 C7 H7A 106.5
C6 C7 H7A 106.5
C2' C1' H1'A 110.9
C2' C1' H1'B 110.9
H1'A C1' H1'B 108.9
C1' C2' C8' 106.2(5)
C1' C2' H2'A 110.5
C8' C2' H2'A 110.5
C1' C2' H2'B 110.5
C8' C2' H2'B 110.5
H2'A C2' H2'B 108.7
C3' C8' C2' 129.0(6)
C3' C8' C7' 122.6(6)
C2' C8' C7' 108.1(5)
C8' C7' C6' 109.4(7)
C8' C7' H7'A 110.4
C6' C7' H7'A 110.4
C8' C3' C4' 123.8(6)
C8' C3' H3'A 118.1
C4' C3' H3'A 118.1
C3' C4' C5' 112.9(6)
C3' C4' H4'A 109.0
C5' C4' H4'A 109.0
C3' C4' H4'B 109.0
C5' C4' H4'B 109.0
H4'A C4' H4'B 107.8
C4' C5' C6' 112.1(6)
C4' C5' H5'A 109.2
C6' C5' H5'A 109.2
C4' C5' H5'B 109.2
C6' C5' H5'B 109.2
H5'A C5' H5'B 107.9
C7' C6' C5' 105.9(6)
C7' C6' H6'A 110.6
C5' C6' H6'A 110.6
C7' C6' H6'B 110.6
C5' C6' H6'B 110.6
H6'A C6' H6'B 108.7
C14 C9 C10 120.32(16)
C14 C9 S1 119.53(14)
C10 C9 S1 120.14(13)
C11 C10 C9 119.04(16)
C11 C10 H10 120.5
C9 C10 H10 120.5
C10 C11 C12 121.67(18)
C10 C11 H11 119.2
C12 C11 H11 119.2
C13 C12 C11 118.07(17)
C13 C12 C15 121.33(18)
C11 C12 C15 120.60(18)
C14 C13 C12 121.49(17)
C14 C13 H13 119.3
C12 C13 H13 119.3
C13 C14 C9 119.39(17)
C13 C14 H14 120.3
C9 C14 H14 120.3
C12 C15 H15A 109.5
C12 C15 H15B 109.5
H15A C15 H15B 109.5
C12 C15 H15C 109.5
H15A C15 H15C 109.5
H15B C15 H15C 109.5
O2 S1 O1 119.67(9)
O2 S1 N1 107.15(9)
O1 S1 N1 106.14(8)
O2 S1 C9 107.20(8)
O1 S1 C9 108.37(8)
N1 S1 C9 107.82(8)

loop_
_geom_bond_atom_site_label_1
_geom_bond_atom_site_label_2
_geom_bond_distance
N1 C1 1.469(11)
N1 C7 1.479(11)
N1 S1 1.6229(16)
C1 C2 1.489(11)
C1 H1A 0.9700
C1 H1B 0.9700
C2 C8 1.491(11)
C2 H2A 0.9700
C2 H2B 0.9700
C8 C3 1.337(10)
C8 C7 1.497(11)
C3 C4 1.494(11)
C3 H3A 0.9300
C4 C5 1.515(10)
C4 H4A 0.9700
C4 H4B 0.9700
C5 C6 1.505(11)
C5 H5A 0.9700
C5 H5B 0.9700
C6 C7 1.498(12)
C6 H6A 0.9700
C6 H6B 0.9700
C7 H7A 0.9800
C1' C2' 1.464(8)
C1' H1'A 0.9700
C1' H1'B 0.9700
C2' C8' 1.479(7)
C2' H2'A 0.9700
C2' H2'B 0.9700
C8' C3' 1.335(7)
C8' C7' 1.500(8)
C7' C6' 1.524(9)
C7' H7'A 0.9800
C3' C4' 1.451(8)
C3' H3'A 0.9300
C4' C5' 1.514(8)
C4' H4'A 0.9700
C4' H4'B 0.9700
C5' C6' 1.537(8)
C5' H5'A 0.9700
C5' H5'B 0.9700
C6' H6'A 0.9700
C6' H6'B 0.9700
C9 C14 1.382(2)
C9 C10 1.388(2)
C9 S1 1.7627(17)
C10 C11 1.377(3)
C10 H10 0.9300
C11 C12 1.387(3)
C11 H11 0.9300
C12 C13 1.381(3)
C12 C15 1.508(3)
C13 C14 1.380(3)
C13 H13 0.9300
C14 H14 0.9300
C15 H15A 0.9600
C15 H15B 0.9600
C15 H15C 0.9600
O1 S1 1.4348(13)
O2 S1 1.4255(14)
